data_4117045
loop_
_publ_author_name
'Giuliano Bandoli'
'Paola A. Caputo'
'Francesco P. Intini'
'Maria F. Sivo'
'Giovanni Natile'

_publ_section_title
;
 Synthesis and X-ray Structural Characterization of Two Unbridged
 Diplatinum(III) Compounds: cis- and
 trans-Bis[bis(1-imino-1-methoxyethane)trichloroplatinum(III)]. Transient
 Species in the Oxidation of Platinum(II) to Platinum(IV)
;
_journal_name_full 'Journal of the American Chemical Society'
_journal_page_first 10370
_journal_page_last 10376
_journal_paper_doi 10.1021/ja964170g
_journal_volume 119
_journal_year 1997
_chemical_formula_structural 'C12 H28 Cl6 N4 O4 Pt2 . C6H6 '
_chemical_formula_sum 'C18 H34 Cl6 N4 O4 Pt2'
_chemical_formula_weight 973.37
_chemical_name_systematic
; 
 ? 
;
_space_group_IT_number 15
_symmetry_space_group_name_Hall '-C 2yc'
_symmetry_space_group_name_H-M 'C 1 2/c 1'
_atom_sites_solution_hydrogens geom
_atom_sites_solution_primary direct
_atom_sites_solution_secondary difmap
_audit_creation_method SHELXL
_cell_angle_alpha 90.00
_cell_angle_beta 95.94(7)
_cell_angle_gamma 90.00
_cell_formula_units_Z 4
_cell_length_a 11.218(9)
_cell_length_b 11.649(11)
_cell_length_c 22.995(19)
_cell_measurement_reflns_used 25
_cell_measurement_temperature 293(2)
_cell_measurement_theta_max 13
_cell_measurement_theta_min 8
_cell_volume 2989(4)
_computing_cell_refinement 'R3 diffractometer software '
_computing_data_collection 'R3 diffractometer software '
_computing_data_reduction 'R3 diffractometer software '
_computing_molecular_graphics SHELXTL/PC
_computing_publication_material 'SHELXTL/PC (CIFTAB in SHELXL-93) '
_computing_structure_refinement 'SHELXL-93 (Sheldrick, 1993)'
_computing_structure_solution 'SHELXS-86 (Sheldrick, 1990)'
_diffrn_ambient_temperature 293(2)
_diffrn_measurement_device 'Siemens Nicolet R3m/V diffractometer '
_diffrn_measurement_method 'omega scans '
_diffrn_radiation_monochromator graphite
_diffrn_radiation_source 'fine-focus sealed tube'
_diffrn_radiation_type MoK\a
_diffrn_radiation_wavelength 0.71073
_diffrn_reflns_av_R_equivalents 0.0542
_diffrn_reflns_av_sigmaI/netI 0.0976
_diffrn_reflns_limit_h_max 12
_diffrn_reflns_limit_h_min 0
_diffrn_reflns_limit_k_max 12
_diffrn_reflns_limit_k_min 0
_diffrn_reflns_limit_l_max 24
_diffrn_reflns_limit_l_min -24
_diffrn_reflns_number 2082
_diffrn_reflns_theta_max 22.56
_diffrn_reflns_theta_min 2.53
_diffrn_standards_decay_% 28
_diffrn_standards_interval_count 150
_diffrn_standards_number 2
_exptl_absorpt_coefficient_mu 9.918
_exptl_absorpt_correction_type No
_exptl_crystal_colour red
_exptl_crystal_density_diffrn 2.163
_exptl_crystal_description parallelepipeds
_exptl_crystal_F_000 1840
_exptl_crystal_size_max 0.30
_exptl_crystal_size_mid 0.24
_exptl_crystal_size_min 0.06
_refine_diff_density_max 2.541
_refine_diff_density_min -2.368
_refine_diff_density_rms 0.289
_refine_ls_extinction_method none
_refine_ls_goodness_of_fit_all 0.994
_refine_ls_goodness_of_fit_obs 1.117
_refine_ls_matrix_type full
_refine_ls_number_parameters 89
_refine_ls_number_reflns 1935
_refine_ls_number_restraints 0
_refine_ls_restrained_S_all 1.262
_refine_ls_restrained_S_obs 1.117
_refine_ls_R_factor_all 0.1167
_refine_ls_R_factor_obs 0.0661
_refine_ls_shift/esd_max 0.001
_refine_ls_shift/esd_mean 0.000
_refine_ls_structure_factor_coef Fsqd
_refine_ls_weighting_details 'w=1/[\s^2^(Fo^2^)+(0.1000P)^2^+0.0000P] where P=(Fo^2^+2Fc^2^)/3'
_refine_ls_weighting_scheme calc
_refine_ls_wR_factor_all 0.2215
_refine_ls_wR_factor_obs 0.1578
_reflns_number_observed 1260
_reflns_number_total 1974
_reflns_observed_criterion >2sigma(I)
_cod_data_source_file ja964170g_2.cif
_cod_data_source_block trans-3.C6H6
_cod_depositor_comments
;
The following automatic conversions were performed:

'_refine_ls_weighting_scheme' value 'calc
w=1/[\s^2^(Fo^2^)+(0.1000P)^2^+0.0000P] where P=(Fo^2^+2Fc^2^)/3' was
changed to 'calc'. New tag '_refine_ls_weighting_details' was
created. The value of the new tag was set to
'w=1/[\s^2^(Fo^2^)+(0.1000P)^2^+0.0000P] where P=(Fo^2^+2Fc^2^)/3'.

Automatic conversion script
Id: cif_fix_values 3143 2015-03-26 13:38:13Z robertas 
;
_cod_original_cell_volume 2988.8(33)
_cod_database_code 4117045

loop_
_symmetry_equiv_pos_as_xyz
'x, y, z'
'-x, y, -z+1/2'
'x+1/2, y+1/2, z'
'-x+1/2, y+1/2, -z+1/2'
'-x, -y, -z'
'x, -y, z-1/2'
'-x+1/2, -y+1/2, -z'
'x+1/2, -y+1/2, z-1/2'

loop_
_atom_site_aniso_label
_atom_site_aniso_U_11
_atom_site_aniso_U_22
_atom_site_aniso_U_33
_atom_site_aniso_U_23
_atom_site_aniso_U_13
_atom_site_aniso_U_12
Pt 0.0353(6) 0.0226(5) 0.0329(5) -0.0003(5) 0.0009(4) 0.0008(5)
Cl1 0.047(4) 0.050(4) 0.052(4) -0.001(4) 0.016(3) 0.004(4)
Cl2 0.044(3) 0.025(3) 0.049(4) -0.006(3) -0.005(3) -0.001(3)
Cl3 0.054(4) 0.030(3) 0.044(4) 0.001(3) 0.007(3) -0.008(3)

loop_
_atom_site_label
_atom_site_type_symbol
_atom_site_fract_x
_atom_site_fract_y
_atom_site_fract_z
_atom_site_U_iso_or_equiv
_atom_site_thermal_displace_type
_atom_site_occupancy
_atom_site_calc_flag
Pt Pt 0.09664(8) 0.35118(7) 0.21748(4) 0.0304(4) Uani 1 d
Cl1 Cl 0.2655(5) 0.3485(6) 0.1579(3) 0.049(2) Uani 1 d
Cl2 Cl 0.0476(5) 0.1704(5) 0.1816(3) 0.0399(15) Uani 1 d
Cl3 Cl 0.1522(5) 0.5336(5) 0.2508(3) 0.0423(15) Uani 1 d
N1 N 0.1931(14) 0.2739(14) 0.2858(7) 0.022(4) Uiso 1 d
N2 N -0.0079(14) 0.4346(15) 0.1529(7) 0.027(4) Uiso 1 d
O1 O 0.3340(14) 0.2292(14) 0.3613(7) 0.048(4) Uiso 1 d
O2 O -0.0938(14) 0.5079(15) 0.0673(7) 0.051(5) Uiso 1 d
C5 C 0.0244(23) 0.3398(22) 0.0587(11) 0.050(7) Uiso 1 d
C1 C 0.2886(22) 0.2915(23) 0.3128(10) 0.045(7) Uiso 1 d
C3 C 0.2659(23) 0.1441(24) 0.3850(11) 0.056(7) Uiso 1 d
C4 C -0.0234(19) 0.4281(19) 0.0967(9) 0.032(5) Uiso 1 d
C2 C 0.3728(23) 0.3706(23) 0.3012(11) 0.050(7) Uiso 1 d
C6 C -0.1392(22) 0.6073(22) 0.0966(11) 0.049(7) Uiso 1 d
C9 C 0.1237(33) 1.0179(33) -0.0146(17) 0.099(12) Uiso 1 d
C8 C 0.0917(41) 0.9294(42) 0.0317(19) 0.127(15) Uiso 1 d
C7 C -0.0173(33) 0.9243(32) 0.0428(15) 0.087(11) Uiso 1 d

loop_
_atom_type_symbol
_atom_type_description
_atom_type_scat_dispersion_real
_atom_type_scat_dispersion_imag
_atom_type_scat_source
C C 0.0033 0.0016 'International Tables Vol C Tables 4.2.6.8 and 6.1.1.4'
H H 0.0000 0.0000 'International Tables Vol C Tables 4.2.6.8 and 6.1.1.4'
N N 0.0061 0.0033 'International Tables Vol C Tables 4.2.6.8 and 6.1.1.4'
O O 0.0106 0.0060 'International Tables Vol C Tables 4.2.6.8 and 6.1.1.4'
Cl Cl 0.1484 0.1585 'International Tables Vol C Tables 4.2.6.8 and 6.1.1.4'
Pt Pt -1.7033 8.3905 'International Tables Vol C Tables 4.2.6.8 and 6.1.1.4'

loop_
_geom_angle_atom_site_label_1
_geom_angle_atom_site_label_2
_geom_angle_atom_site_label_3
_geom_angle
_geom_angle_site_symmetry_3
N1 Pt N2 175.8(6) .
N1 Pt Cl3 92.7(5) .
N2 Pt Cl3 85.3(5) .
N1 Pt Cl2 87.7(5) .
N2 Pt Cl2 94.4(5) .
Cl3 Pt Cl2 177.5(2) .
N1 Pt Cl1 92.6(5) .
N2 Pt Cl1 91.1(5) .
Cl3 Pt Cl1 90.0(2) .
Cl2 Pt Cl1 87.6(2) .
N1 Pt Pt 88.1(4) 2
N2 Pt Pt 88.3(5) 2
Cl3 Pt Pt 91.2(2) 2
Cl2 Pt Pt 91.3(2) 2
Cl1 Pt Pt 178.6(2) 2
C1 N1 Pt 134.8(17) .
C4 N2 Pt 135.2(15) .
C1 O1 C3 121.1(19) .
C4 O2 C6 121.9(18) .
O1 C1 N1 124.4(23) .
O1 C1 C2 107.9(21) .
N1 C1 C2 127.7(25) .
O2 C4 N2 118.2(20) .
O2 C4 C5 114.2(19) .
N2 C4 C5 127.6(21) .
C8 C9 C7 112.0(32) .
C9 C8 C7 117.6(41) .
C8 C7 C9 130.2(39) .

loop_
_geom_bond_atom_site_label_1
_geom_bond_atom_site_label_2
_geom_bond_distance
_geom_bond_site_symmetry_2
Pt N1 2.02(2) .
Pt N2 2.04(2) .
Pt Cl3 2.322(6) .
Pt Cl2 2.307(6) .
Pt Cl1 2.450(6) .
Pt Pt 2.758(3) 2
N1 C1 1.20(3) .
N2 C4 1.29(2) .
O1 C1 1.38(3) .
O1 C3 1.40(3) .
O2 C4 1.35(3) .
O2 C6 1.46(3) .
C5 C4 1.48(3) .
C1 C2 1.37(3) .
C9 C8 1.55(5) .
C9 C7 1.46(4) 5_575
C8 C7 1.28(5) .
C7 C9 1.46(4) 5_575
